data_7044401
loop_
_publ_author_name
'Newman, Paul David'
'Melen, Rebecca'
'Platts, James A.'
'Wilkins, Lewis'

_publ_section_title
;
 Amidine functionalized phosphines: tuneable ligands for transition metals
;
_journal_name_full 'Dalton Trans.'
_journal_paper_doi 10.1039/C7DT03343E
_journal_year 2017
_chemical_absolute_configuration ad
_chemical_formula_moiety 'C20 H34 B F4 N2 O4 P'
_chemical_formula_sum 'C20 H34 B F4 N2 O4 P'
_chemical_formula_weight 484.27
_chemical_name_systematic
;
 ?
;
_space_group_crystal_system monoclinic
_space_group_IT_number 4
_space_group_name_Hall 'P 2yb'
_space_group_name_H-M_alt 'P 1 21 1'
_symmetry_space_group_name_Hall 'P 2yb'
_symmetry_space_group_name_H-M 'P 1 21 1'
_atom_sites_solution_hydrogens geom
_atom_sites_solution_primary direct
_audit_creation_method SHELXL-2013
_audit_update_record
;
2017-06-20 deposited with the CCDC.
2017-10-02 downloaded from the CCDC.
;
_cell_angle_alpha 90
_cell_angle_beta 93.0250(10)
_cell_angle_gamma 90
_cell_formula_units_Z 8
_cell_length_a 14.2214(3)
_cell_length_b 23.4406(4)
_cell_length_c 14.2488(2)
_cell_measurement_reflns_used 10134
_cell_measurement_temperature 150(2)
_cell_measurement_theta_max 74.0230
_cell_measurement_theta_min 3.5850
_cell_volume 4743.34(14)
_computing_cell_refinement 'CrysAlisPro 1.171.38.43f (Rigaku OD, 2015)'
_computing_data_collection 'CrysAlisPro 1.171.38.43f (Rigaku OD, 2015)'
_computing_data_reduction 'CrysAlisPro 1.171.38.43f (Rigaku OD, 2015)'
_computing_molecular_graphics XSHELL
_computing_publication_material XCIF
_computing_structure_refinement 'SHELXL-2013 (Sheldrick, 2013)'
_computing_structure_solution SHELXS
_diffrn_ambient_temperature 150(2)
_diffrn_measured_fraction_theta_full 0.902
_diffrn_measured_fraction_theta_max 0.922
_diffrn_measurement_device_type 'Agilent Supernova Dual Atlas w/ CCD detector'
_diffrn_measurement_method 'Omega scans'
_diffrn_radiation_type CuK\a
_diffrn_radiation_wavelength 1.54178
_diffrn_reflns_av_R_equivalents 0.0188
_diffrn_reflns_av_unetI/netI 0.0262
_diffrn_reflns_Laue_measured_fraction_full 0.902
_diffrn_reflns_Laue_measured_fraction_max 0.922
_diffrn_reflns_limit_h_max 16
_diffrn_reflns_limit_h_min -15
_diffrn_reflns_limit_k_max 27
_diffrn_reflns_limit_k_min -24
_diffrn_reflns_limit_l_max 16
_diffrn_reflns_limit_l_min -16
_diffrn_reflns_number 15875
_diffrn_reflns_point_group_measured_fraction_full 0.907
_diffrn_reflns_point_group_measured_fraction_max 0.927
_diffrn_reflns_theta_full 67.679
_diffrn_reflns_theta_max 66.592
_diffrn_reflns_theta_min 5.710
_diffrn_source 'sealed tube'
_exptl_absorpt_coefficient_mu 1.568
_exptl_absorpt_correction_T_max 1.0
_exptl_absorpt_correction_T_min 0.841
_exptl_absorpt_correction_type gaussian
_exptl_absorpt_process_details
;
CrysAlisPro 1.171.38.43f (Rigaku Oxford Diffraction, 2015)
Numerical absorption correction based on gaussian integration over
            a multifaceted crystal model
Empirical absorption correction using spherical harmonics,
 implemented in SCALE3 ABSPACK scaling algorithm.
;
_exptl_crystal_colour colourless
_exptl_crystal_density_diffrn 1.356
_exptl_crystal_description block
_exptl_crystal_F_000 2048
_exptl_crystal_size_max 0.145
_exptl_crystal_size_mid 0.122
_exptl_crystal_size_min 0.081
_refine_diff_density_max 0.902
_refine_diff_density_min -0.888
_refine_diff_density_rms 0.071
_refine_ls_abs_structure_details
;
 Refined as an inversion twin.
;
_refine_ls_abs_structure_Flack 0.06(3)
_refine_ls_extinction_method none
_refine_ls_goodness_of_fit_ref 1.041
_refine_ls_hydrogen_treatment constr
_refine_ls_matrix_type full
_refine_ls_number_parameters 1161
_refine_ls_number_reflns 10088
_refine_ls_number_restraints 4
_refine_ls_restrained_S_all 1.041
_refine_ls_R_factor_all 0.0552
_refine_ls_R_factor_gt 0.0527
_refine_ls_shift/su_max 0.002
_refine_ls_shift/su_mean 0.000
_refine_ls_structure_factor_coef Fsqd
_refine_ls_weighting_details 'w=1/[\s^2^(Fo^2^)+(0.0958P)^2^+4.1827P] where P=(Fo^2^+2Fc^2^)/3'
_refine_ls_weighting_scheme calc
_refine_ls_wR_factor_gt 0.1487
_refine_ls_wR_factor_ref 0.1520
_reflns_Friedel_coverage 0.958
_reflns_Friedel_fraction_full 0.912
_reflns_Friedel_fraction_max 0.932
_reflns_number_gt 9638
_reflns_number_total 10088
_reflns_threshold_expression 'I > 2\s(I)'
_cod_data_source_file c7dt03343e2.cif
_cod_data_source_block rm1731d
_cod_database_code 7044401
_shelx_space_group_comment
;
The symmetry employed for this shelxl refinement is uniquely defined
by the following loop, which should always be used as a source of
symmetry information in preference to the above space-group names.
They are only intended as comments.
;
_shelx_estimated_absorpt_t_min 0.805
_shelx_estimated_absorpt_t_max 0.884
_shelxl_version_number 2013-3

loop_
_space_group_symop_operation_xyz
'x, y, z'
'-x, y+1/2, -z'

loop_
_atom_site_label
_atom_site_type_symbol
_atom_site_fract_x
_atom_site_fract_y
_atom_site_fract_z
_atom_site_U_iso_or_equiv
_atom_site_adp_type
_atom_site_occupancy
_atom_site_site_symmetry_order
_atom_site_calc_flag
_atom_site_refinement_flags_posn
_atom_site_refinement_flags_adp
_atom_site_refinement_flags_occupancy
_atom_site_disorder_assembly
_atom_site_disorder_group
P1 P 0.92858(9) 0.29281(5) 0.50033(7) 0.0182(3) Uani 1 1 d . . . . .
P3 P 0.56665(9) 0.29715(6) -0.01578(8) 0.0193(3) Uani 1 1 d . . . . .
P2 P 0.08599(9) 0.69713(6) 0.00231(7) 0.0178(3) Uani 1 1 d . . . . .
P4 P 0.41958(9) 0.70074(6) 0.50077(7) 0.0184(3) Uani 1 1 d . . . . .
O14 O 0.6164(3) 0.25350(17) -0.0686(3) 0.0295(8) Uani 1 1 d . . . . .
O6 O 0.0063(3) 0.77091(15) 0.1119(2) 0.0250(8) Uani 1 1 d . . . . .
O15 O 0.1439(3) 0.73816(16) -0.0483(2) 0.0259(8) Uani 1 1 d . . . . .
O3 O 0.6451(3) 0.73717(16) 0.4021(3) 0.0278(8) Uani 1 1 d . . . . .
O13 O 0.8776(3) 0.25402(17) 0.5609(2) 0.0298(9) Uani 1 1 d . . . . .
O1 O 1.0001(3) 0.21533(16) 0.3932(2) 0.0265(8) Uani 1 1 d . . . . .
O5 O 0.4971(3) 0.78142(15) 0.4049(3) 0.0277(8) Uani 1 1 d . . . . .
O7 O -0.0861(3) 0.64985(15) 0.0138(2) 0.0218(8) Uani 1 1 d . . . . .
O12 O 0.3596(3) 0.73717(16) 0.5574(2) 0.0258(8) Uani 1 1 d . . . . .
O2 O 1.0963(3) 0.34064(16) 0.4660(2) 0.0241(8) Uani 1 1 d . . . . .
O8 O -0.1408(3) 0.72448(17) 0.1074(3) 0.0290(9) Uani 1 1 d . . . . .
O4 O 0.5931(3) 0.65680(15) 0.4831(2) 0.0216(8) Uani 1 1 d . . . . .
O10 O 0.4899(3) 0.22896(16) 0.1036(2) 0.0278(8) Uani 1 1 d . . . . .
O11 O 0.4022(3) 0.35075(16) 0.0082(2) 0.0231(8) Uani 1 1 d . . . . .
O9 O 0.3478(3) 0.28005(17) 0.1091(3) 0.0297(9) Uani 1 1 d . . . . .
N1 N 0.8637(3) 0.45560(18) 0.4750(2) 0.0195(8) Uani 1 1 d . . . . .
F13 F 1.0200(3) 0.54777(18) 0.2757(2) 0.0547(11) Uani 1 1 d . . . . .
F15 F 0.9667(3) 0.5089(2) 0.1384(3) 0.0606(12) Uani 1 1 d . . . . .
F14 F 1.1063(3) 0.4783(2) 0.2013(3) 0.0632(12) Uani 1 1 d . . . . .
O16 O 1.1443(3) 0.26191(17) 0.3768(3) 0.0313(9) Uani 1 1 d . . . . .
N7 N 0.3673(3) 0.63551(18) 0.4810(2) 0.0200(9) Uani 1 1 d . . . . .
N3 N 0.1415(3) 0.63240(17) 0.0113(2) 0.0182(8) Uani 1 1 d . . . . .
F9 F 0.5004(3) 0.4733(3) 0.8209(3) 0.0686(14) Uani 1 1 d . . . . .
F16 F 0.9733(4) 0.45594(19) 0.2715(3) 0.0634(12) Uani 1 1 d . . . . .
F3 F 0.5095(3) 0.57084(19) 0.1782(3) 0.0562(11) Uani 1 1 d . . . . .
N5 N 0.6434(3) 0.45867(19) -0.0177(3) 0.0227(9) Uani 1 1 d . . . . .
N6 N 0.6289(3) 0.36005(18) -0.0190(2) 0.0182(8) Uani 1 1 d . . . . .
N4 N 0.1497(3) 0.53503(18) -0.0182(3) 0.0208(9) Uani 1 1 d . . . . .
N2 N 0.8711(3) 0.35720(18) 0.4928(2) 0.0184(8) Uani 1 1 d . . . . .
F6 F 0.0145(4) 0.4761(3) 0.6418(3) 0.0806(15) Uani 1 1 d . . . . .
F4 F 0.5036(4) 0.4757(2) 0.1823(4) 0.0788(15) Uani 1 1 d . . . . .
N8 N 0.3655(3) 0.53635(18) 0.4876(3) 0.0237(9) Uani 1 1 d . . . . .
C51 C 0.5481(4) 0.2799(2) 0.1080(3) 0.0221(11) Uani 1 1 d . . . . .
F1 F 0.6351(3) 0.5209(2) 0.2272(3) 0.0723(14) Uani 1 1 d . . . . .
C56 C 0.3957(4) 0.3334(2) 0.1053(3) 0.0255(11) Uani 1 1 d . . . . .
C12 C 0.9440(4) 0.2673(2) 0.3800(3) 0.0221(11) Uani 1 1 d . . . . .
F2 F 0.5159(5) 0.5300(3) 0.3201(3) 0.098(2) Uani 1 1 d . . . . .
C9 C 0.9106(4) 0.4079(2) 0.4762(3) 0.0195(10) Uani 1 1 d . . . . .
H9 H 0.9758 0.4091 0.4647 0.023 Uiso 1 1 calc R U . . .
C5 C 0.7608(4) 0.4564(2) 0.4963(3) 0.0216(10) Uani 1 1 d . . . . .
C74 C -0.0036(4) 0.6730(2) 0.1644(3) 0.0221(11) Uani 1 1 d . . . . .
H74A H -0.0141 0.6828 0.2307 0.027 Uiso 1 1 calc R U . . .
H74B H 0.0280 0.6354 0.1634 0.027 Uiso 1 1 calc R U . . .
C26 C 0.5113(4) 0.6873(2) 0.3367(3) 0.0248(11) Uani 1 1 d . . . . .
H26A H 0.4808 0.6494 0.3314 0.030 Uiso 1 1 calc R U . . .
H26B H 0.5221 0.7011 0.2725 0.030 Uiso 1 1 calc R U . . .
C14 C 1.1008(4) 0.3169(2) 0.3733(3) 0.0259(11) Uani 1 1 d . . . . .
C61 C 0.2460(4) 0.6316(2) 0.0277(3) 0.0206(10) Uani 1 1 d . . . . .
H61 H 0.2730 0.6710 0.0289 0.025 Uiso 1 1 calc R U . . .
F12 F 0.5324(4) 0.4339(3) 0.6879(4) 0.0929(19) Uani 1 1 d . . . . .
C62 C 0.2865(4) 0.5951(2) -0.0493(3) 0.0229(11) Uani 1 1 d . . . . .
C3 C 0.7180(4) 0.4014(2) 0.4508(3) 0.0209(10) Uani 1 1 d . . . . .
C41 C 0.5929(4) 0.4126(2) -0.0093(3) 0.0208(10) Uani 1 1 d . . . . .
H41 H 0.5285 0.4164 0.0041 0.025 Uiso 1 1 calc R U . . .
C23 C 0.5878(4) 0.7755(2) 0.4524(4) 0.0294(12) Uani 1 1 d . . . . .
C31 C 0.4106(4) 0.5842(2) 0.4895(3) 0.0238(11) Uani 1 1 d . . . . .
H31 H 0.4773 0.5834 0.4973 0.029 Uiso 1 1 calc R U . . .
C42 C 0.7448(4) 0.4550(2) -0.0427(3) 0.0233(10) Uani 1 1 d . . . . .
C8 C 0.7690(4) 0.3570(2) 0.5138(3) 0.0219(10) Uani 1 1 d . . . . .
H8 H 0.7405 0.3183 0.5053 0.026 Uiso 1 1 calc R U . . .
C38 C 0.2222(4) 0.5893(2) 0.5230(3) 0.0233(10) Uani 1 1 d . . . . .
C43 C 0.7864(4) 0.4018(2) 0.0094(3) 0.0221(10) Uani 1 1 d . . . . .
F8 F -0.0297(4) 0.4503(3) 0.7798(3) 0.100(2) Uani 1 1 d . . . A 1
C37 C 0.2640(4) 0.6338(2) 0.4603(3) 0.0246(11) Uani 1 1 d . . . . .
H37 H 0.2344 0.6721 0.4678 0.030 Uiso 1 1 calc R U . . .
C60 C 0.1006(4) 0.5813(2) -0.0065(3) 0.0198(10) Uani 1 1 d . . . . .
H60 H 0.0338 0.5790 -0.0107 0.024 Uiso 1 1 calc R U . . .
C40 C 0.2526(4) 0.5944(3) 0.6264(3) 0.0298(12) Uani 1 1 d . . . . .
H40A H 0.2403 0.6333 0.6481 0.045 Uiso 1 1 calc R U . . .
H40B H 0.3200 0.5861 0.6351 0.045 Uiso 1 1 calc R U . . .
H40C H 0.2169 0.5672 0.6628 0.045 Uiso 1 1 calc R U . . .
C25 C 0.5825(4) 0.7514(2) 0.5514(4) 0.0272(11) Uani 1 1 d . . . . .
H25A H 0.5425 0.7764 0.5887 0.033 Uiso 1 1 calc R U . . .
H25B H 0.6463 0.7505 0.5827 0.033 Uiso 1 1 calc R U . . .
C44 C 0.7296(4) 0.3557(2) -0.0444(3) 0.0208(10) Uani 1 1 d . . . . .
H44 H 0.7558 0.3168 -0.0314 0.025 Uiso 1 1 calc R U . . .
C63 C 0.2494(4) 0.6091(3) -0.1489(3) 0.0294(12) Uani 1 1 d . . . . .
H63A H 0.2793 0.5839 -0.1934 0.044 Uiso 1 1 calc R U . . .
H63B H 0.2641 0.6489 -0.1634 0.044 Uiso 1 1 calc R U . . .
H63C H 0.1811 0.6035 -0.1540 0.044 Uiso 1 1 calc R U . . .
C68 C 0.2728(4) 0.5987(2) 0.1193(3) 0.0256(11) Uani 1 1 d . . . . .
H68A H 0.2218 0.6014 0.1637 0.031 Uiso 1 1 calc R U . . .
H68B H 0.3313 0.6143 0.1500 0.031 Uiso 1 1 calc R U . . .
C1 C 0.7331(4) 0.3961(2) 0.3458(3) 0.0265(11) Uani 1 1 d . . . . .
H1A H 0.8005 0.3988 0.3353 0.040 Uiso 1 1 calc R U . . .
H1B H 0.6994 0.4268 0.3118 0.040 Uiso 1 1 calc R U . . .
H1C H 0.7090 0.3591 0.3230 0.040 Uiso 1 1 calc R U . . .
C11 C 0.8535(4) 0.2513(2) 0.3290(4) 0.0285(12) Uani 1 1 d . . . . .
H11A H 0.8196 0.2239 0.3669 0.043 Uiso 1 1 calc R U . . .
H11B H 0.8665 0.2339 0.2685 0.043 Uiso 1 1 calc R U . . .
H11C H 0.8147 0.2855 0.3183 0.043 Uiso 1 1 calc R U . . .
C50 C 0.6386(4) 0.2649(2) 0.1621(3) 0.0288(12) Uani 1 1 d . . . . .
H50A H 0.6702 0.2340 0.1297 0.043 Uiso 1 1 calc R U . . .
H50B H 0.6248 0.2524 0.2255 0.043 Uiso 1 1 calc R U . . .
H50C H 0.6798 0.2984 0.1661 0.043 Uiso 1 1 calc R U . . .
C15 C 1.1635(5) 0.3549(3) 0.3196(4) 0.0384(14) Uani 1 1 d . . . . .
H15A H 1.1679 0.3402 0.2556 0.058 Uiso 1 1 calc R U . . .
H15B H 1.2265 0.3559 0.3511 0.058 Uiso 1 1 calc R U . . .
H15C H 1.1373 0.3936 0.3171 0.058 Uiso 1 1 calc R U . . .
C65 C 0.2562(4) 0.5356(2) -0.0149(3) 0.0221(10) Uani 1 1 d . . . . .
C72 C -0.0843(4) 0.7659(2) 0.0631(4) 0.0289(12) Uani 1 1 d . . . . .
C53 C 0.3962(4) 0.2354(2) 0.0629(4) 0.0287(12) Uani 1 1 d . . . . .
C78 C 0.1461(4) 0.7313(2) 0.1834(3) 0.0257(11) Uani 1 1 d . . . . .
H78A H 0.1833 0.7604 0.1528 0.039 Uiso 1 1 calc R U . . .
H78B H 0.1838 0.6965 0.1927 0.039 Uiso 1 1 calc R U . . .
H78C H 0.1278 0.7456 0.2445 0.039 Uiso 1 1 calc R U . . .
C71 C -0.0774(4) 0.7484(2) -0.0393(3) 0.0269(12) Uani 1 1 d . . . . .
H71A H -0.0371 0.7758 -0.0714 0.032 Uiso 1 1 calc R U . . .
H71B H -0.1409 0.7492 -0.0714 0.032 Uiso 1 1 calc R U . . .
C45 C 0.7354(5) 0.3721(2) -0.1477(3) 0.0316(13) Uani 1 1 d . . . . .
H45A H 0.6782 0.3597 -0.1847 0.038 Uiso 1 1 calc R U . . .
H45B H 0.7912 0.3545 -0.1747 0.038 Uiso 1 1 calc R U . . .
C46 C 0.7437(4) 0.4379(2) -0.1471(3) 0.0287(12) Uani 1 1 d . . . . .
H46A H 0.8024 0.4502 -0.1756 0.034 Uiso 1 1 calc R U . . .
H46B H 0.6893 0.4555 -0.1826 0.034 Uiso 1 1 calc R U . . .
C77 C 0.0588(4) 0.7180(2) 0.1223(3) 0.0193(10) Uani 1 1 d . . . . .
C28 C 0.5507(4) 0.6622(3) 0.6434(3) 0.0293(12) Uani 1 1 d . . . . .
H28A H 0.5276 0.6229 0.6383 0.044 Uiso 1 1 calc R U . . .
H28B H 0.5136 0.6833 0.6880 0.044 Uiso 1 1 calc R U . . .
H28C H 0.6170 0.6621 0.6658 0.044 Uiso 1 1 calc R U . . .
C13 C 1.0023(4) 0.3101(2) 0.3261(3) 0.0231(11) Uani 1 1 d . . . . .
H13A H 1.0076 0.2968 0.2606 0.028 Uiso 1 1 calc R U . . .
H13B H 0.9701 0.3476 0.3239 0.028 Uiso 1 1 calc R U . . .
C70 C -0.0355(4) 0.6879(2) -0.0455(3) 0.0222(11) Uani 1 1 d . . . . .
C64 C 0.3941(4) 0.6023(2) -0.0442(4) 0.0300(12) Uani 1 1 d . . . . .
H64A H 0.4192 0.5936 0.0196 0.045 Uiso 1 1 calc R U . . .
H64B H 0.4100 0.6417 -0.0601 0.045 Uiso 1 1 calc R U . . .
H64C H 0.4218 0.5763 -0.0889 0.045 Uiso 1 1 calc R U . . .
C17 C 1.0936(4) 0.2229(2) 0.4312(4) 0.0270(12) Uani 1 1 d . . . . .
C49 C 0.7764(4) 0.4018(3) 0.1156(3) 0.0282(12) Uani 1 1 d . . . . .
H49A H 0.8144 0.4327 0.1442 0.042 Uiso 1 1 calc R U . . .
H49B H 0.7981 0.3652 0.1417 0.042 Uiso 1 1 calc R U . . .
H49C H 0.7101 0.4075 0.1289 0.042 Uiso 1 1 calc R U . . .
C75 C -0.0983(4) 0.6698(2) 0.1084(3) 0.0236(11) Uani 1 1 d . . . . .
C7 C 0.7587(4) 0.3797(3) 0.6133(3) 0.0319(13) Uani 1 1 d . . . . .
H7A H 0.8127 0.3678 0.6554 0.038 Uiso 1 1 calc R U . . .
H7B H 0.6999 0.3655 0.6392 0.038 Uiso 1 1 calc R U . . .
C69 C -0.0446(4) 0.6644(3) -0.1446(3) 0.0287(12) Uani 1 1 d . . . . .
H69A H -0.0178 0.6259 -0.1455 0.043 Uiso 1 1 calc R U . . .
H69B H -0.0107 0.6892 -0.1867 0.043 Uiso 1 1 calc R U . . .
H69C H -0.1113 0.6628 -0.1658 0.043 Uiso 1 1 calc R U . . .
C27 C 0.5411(4) 0.6908(2) 0.5477(3) 0.0214(10) Uani 1 1 d . . . . .
C6 C 0.7561(4) 0.4456(2) 0.6028(3) 0.0280(12) Uani 1 1 d . . . . .
H6A H 0.6972 0.4613 0.6265 0.034 Uiso 1 1 calc R U . . .
H6B H 0.8104 0.4633 0.6380 0.034 Uiso 1 1 calc R U . . .
C29 C 0.6049(4) 0.6819(2) 0.3923(3) 0.0238(11) Uani 1 1 d . . . . .
C10 C 0.9148(4) 0.5092(2) 0.4606(4) 0.0309(12) Uani 1 1 d . . . . .
H10A H 0.8707 0.5413 0.4611 0.046 Uiso 1 1 calc R U . . .
H10B H 0.9442 0.5079 0.3999 0.046 Uiso 1 1 calc R U . . .
H10C H 0.9636 0.5141 0.5111 0.046 Uiso 1 1 calc R U . . .
C55 C 0.3345(5) 0.3779(3) 0.1485(4) 0.0358(13) Uani 1 1 d . . . . .
H55A H 0.3658 0.4151 0.1469 0.054 Uiso 1 1 calc R U . . .
H55B H 0.3244 0.3675 0.2139 0.054 Uiso 1 1 calc R U . . .
H55C H 0.2737 0.3799 0.1130 0.054 Uiso 1 1 calc R U . . .
C4 C 0.7154(4) 0.5114(2) 0.4632(4) 0.0333(12) Uani 1 1 d . . . . .
H4A H 0.7257 0.5169 0.3964 0.050 Uiso 1 1 calc R U . . .
H4B H 0.7434 0.5433 0.4994 0.050 Uiso 1 1 calc R U . . .
H4C H 0.6477 0.5098 0.4725 0.050 Uiso 1 1 calc R U . . .
C52 C 0.4921(4) 0.3276(2) 0.1533(3) 0.0249(11) Uani 1 1 d . . . . .
H52A H 0.4859 0.3190 0.2207 0.030 Uiso 1 1 calc R U . . .
H52B H 0.5265 0.3642 0.1487 0.030 Uiso 1 1 calc R U . . .
C47 C 0.7958(5) 0.5105(2) -0.0207(4) 0.0365(13) Uani 1 1 d . . . . .
H47A H 0.7648 0.5416 -0.0565 0.055 Uiso 1 1 calc R U . . .
H47B H 0.8614 0.5073 -0.0380 0.055 Uiso 1 1 calc R U . . .
H47C H 0.7941 0.5186 0.0467 0.055 Uiso 1 1 calc R U . . .
C95 C 0.1003(4) 0.4803(2) -0.0275(4) 0.0281(11) Uani 1 1 d . . . . .
H95A H 0.1152 0.4622 -0.0869 0.042 Uiso 1 1 calc R U . . .
H95B H 0.0323 0.4867 -0.0268 0.042 Uiso 1 1 calc R U . . .
H95C H 0.1205 0.4554 0.0250 0.042 Uiso 1 1 calc R U . . .
C59 C 0.3965(4) 0.2511(2) -0.0411(4) 0.0279(12) Uani 1 1 d . . . . .
H59A H 0.3310 0.2522 -0.0683 0.034 Uiso 1 1 calc R U . . .
H59B H 0.4313 0.2217 -0.0752 0.034 Uiso 1 1 calc R U . . .
C20 C 1.0698(4) 0.3333(3) 0.6295(3) 0.0334(13) Uani 1 1 d . . . . .
H20A H 1.0405 0.3711 0.6277 0.050 Uiso 1 1 calc R U . . .
H20B H 1.1377 0.3372 0.6437 0.050 Uiso 1 1 calc R U . . .
H20C H 1.0421 0.3102 0.6783 0.050 Uiso 1 1 calc R U . . .
C57 C 0.4432(4) 0.3097(2) -0.0534(3) 0.0245(11) Uani 1 1 d . . . . .
C21 C 0.3601(4) 0.7448(3) 0.3247(3) 0.0297(12) Uani 1 1 d . . . . .
H21A H 0.3174 0.7673 0.3619 0.045 Uiso 1 1 calc R U . . .
H21B H 0.3280 0.7100 0.3022 0.045 Uiso 1 1 calc R U . . .
H21C H 0.3787 0.7673 0.2709 0.045 Uiso 1 1 calc R U . . .
C34 C 0.2588(4) 0.5343(2) 0.4770(4) 0.0283(12) Uani 1 1 d . . . . .
C67 C 0.2875(4) 0.5359(2) 0.0897(3) 0.0257(11) Uani 1 1 d . . . . .
H67A H 0.3544 0.5246 0.0992 0.031 Uiso 1 1 calc R U . . .
H67B H 0.2484 0.5097 0.1257 0.031 Uiso 1 1 calc R U . . .
C2 C 0.6126(4) 0.3972(2) 0.4640(4) 0.0314(12) Uani 1 1 d . . . . .
H2A H 0.5793 0.4256 0.4244 0.047 Uiso 1 1 calc R U . . .
H2B H 0.6004 0.4042 0.5301 0.047 Uiso 1 1 calc R U . . .
H2C H 0.5904 0.3589 0.4461 0.047 Uiso 1 1 calc R U . . .
C39 C 0.1136(4) 0.5932(3) 0.5129(4) 0.0386(14) Uani 1 1 d . . . . .
H39A H 0.0861 0.5666 0.5570 0.058 Uiso 1 1 calc R U . . .
H39B H 0.0921 0.5832 0.4485 0.058 Uiso 1 1 calc R U . . .
H39C H 0.0937 0.6321 0.5268 0.058 Uiso 1 1 calc R U . . .
C36 C 0.2439(5) 0.6090(3) 0.3594(3) 0.0359(14) Uani 1 1 d . . . . .
H36A H 0.1846 0.6249 0.3308 0.043 Uiso 1 1 calc R U . . .
H36B H 0.2960 0.6186 0.3186 0.043 Uiso 1 1 calc R U . . .
C22 C 0.4464(4) 0.7290(2) 0.3850(3) 0.0201(10) Uani 1 1 d . . . . .
C32 C 0.4183(5) 0.4832(3) 0.4860(5) 0.0393(14) Uani 1 1 d . . . . .
H32A H 0.4858 0.4916 0.4863 0.059 Uiso 1 1 calc R U . . .
H32B H 0.3994 0.4617 0.4291 0.059 Uiso 1 1 calc R U . . .
H32C H 0.4053 0.4605 0.5416 0.059 Uiso 1 1 calc R U . . .
C54 C 0.3466(4) 0.1804(3) 0.0810(4) 0.0369(14) Uani 1 1 d . . . . .
H54A H 0.3785 0.1491 0.0501 0.055 Uiso 1 1 calc R U . . .
H54B H 0.2812 0.1828 0.0559 0.055 Uiso 1 1 calc R U . . .
H54C H 0.3475 0.1733 0.1489 0.055 Uiso 1 1 calc R U . . .
C18 C 1.0976(4) 0.2446(3) 0.5316(4) 0.0285(12) Uani 1 1 d . . . . .
H18A H 1.1639 0.2463 0.5562 0.034 Uiso 1 1 calc R U . . .
H18B H 1.0632 0.2181 0.5715 0.034 Uiso 1 1 calc R U . . .
C19 C 1.0530(4) 0.3046(2) 0.5355(3) 0.0233(11) Uani 1 1 d . . . . .
C24 C 0.6329(5) 0.8334(3) 0.4506(5) 0.0414(15) Uani 1 1 d . . . . .
H24A H 0.6310 0.8477 0.3859 0.062 Uiso 1 1 calc R U . . .
H24B H 0.6985 0.8307 0.4749 0.062 Uiso 1 1 calc R U . . .
H24C H 0.5986 0.8598 0.4899 0.062 Uiso 1 1 calc R U . . .
C58 C 0.4293(4) 0.3324(3) -0.1525(3) 0.0307(12) Uani 1 1 d . . . . .
H58A H 0.4599 0.3697 -0.1566 0.046 Uiso 1 1 calc R U . . .
H58B H 0.3619 0.3363 -0.1689 0.046 Uiso 1 1 calc R U . . .
H58C H 0.4573 0.3058 -0.1963 0.046 Uiso 1 1 calc R U . . .
C16 C 1.1410(5) 0.1650(3) 0.4226(4) 0.0384(14) Uani 1 1 d . . . . .
H16A H 1.1081 0.1367 0.4595 0.058 Uiso 1 1 calc R U . . .
H16B H 1.2068 0.1677 0.4462 0.058 Uiso 1 1 calc R U . . .
H16C H 1.1386 0.1533 0.3564 0.058 Uiso 1 1 calc R U . . .
C94 C 0.5978(5) 0.5145(2) -0.0084(4) 0.0360(14) Uani 1 1 d . . . . .
H94A H 0.6305 0.5361 0.0423 0.054 Uiso 1 1 calc R U . . .
H94B H 0.5319 0.5089 0.0061 0.054 Uiso 1 1 calc R U . . .
H94C H 0.6008 0.5355 -0.0676 0.054 Uiso 1 1 calc R U . . .
C48 C 0.8910(4) 0.3932(3) -0.0082(4) 0.0327(12) Uani 1 1 d . . . . .
H48A H 0.9284 0.4225 0.0258 0.049 Uiso 1 1 calc R U . . .
H48B H 0.9003 0.3964 -0.0757 0.049 Uiso 1 1 calc R U . . .
H48C H 0.9110 0.3554 0.0140 0.049 Uiso 1 1 calc R U . . .
C73 C -0.1312(5) 0.8235(3) 0.0744(5) 0.0403(15) Uani 1 1 d . . . . .
H73A H -0.1938 0.8230 0.0421 0.060 Uiso 1 1 calc R U . . .
H73B H -0.0928 0.8533 0.0470 0.060 Uiso 1 1 calc R U . . .
H73C H -0.1374 0.8314 0.1413 0.060 Uiso 1 1 calc R U . . .
C76 C -0.1653(4) 0.6283(3) 0.1507(4) 0.0313(12) Uani 1 1 d . . . . .
H76A H -0.1372 0.5901 0.1524 0.047 Uiso 1 1 calc R U . . .
H76B H -0.2246 0.6275 0.1125 0.047 Uiso 1 1 calc R U . . .
H76C H -0.1775 0.6404 0.2148 0.047 Uiso 1 1 calc R U . . .
C35 C 0.2359(5) 0.5440(3) 0.3714(4) 0.0394(15) Uani 1 1 d . . . . .
H35A H 0.2815 0.5238 0.3331 0.047 Uiso 1 1 calc R U . . .
H35B H 0.1716 0.5306 0.3529 0.047 Uiso 1 1 calc R U . . .
C66 C 0.2922(4) 0.4857(2) -0.0701(4) 0.0336(13) Uani 1 1 d . . . . .
H66A H 0.2642 0.4868 -0.1344 0.050 Uiso 1 1 calc R U . . .
H66B H 0.2747 0.4499 -0.0400 0.050 Uiso 1 1 calc R U . . .
H66C H 0.3609 0.4880 -0.0716 0.050 Uiso 1 1 calc R U . . .
C30 C 0.6744(4) 0.6453(3) 0.3443(4) 0.0319(12) Uani 1 1 d . . . . .
H30A H 0.6849 0.6610 0.2819 0.048 Uiso 1 1 calc R U . . .
H30B H 0.6497 0.6064 0.3377 0.048 Uiso 1 1 calc R U . . .
H30C H 0.7342 0.6446 0.3819 0.048 Uiso 1 1 calc R U . . .
B3 B 1.0147(5) 0.4975(4) 0.2211(4) 0.0397(16) Uani 1 1 d . . . . .
F5A F 0.0603(9) 0.5327(5) 0.7723(6) 0.058(2) Uani 0.3754 1 d D . P A 1
F5B F -0.019(3) 0.5240(16) 0.8071(17) 0.0806(15) Uani 0.1355 1 d D . P A 2
F5C F 0.0972(7) 0.5015(6) 0.7530(6) 0.0806(15) Uani 0.4891 1 d D . P A 3
C33 C 0.2227(5) 0.4790(3) 0.5164(5) 0.0412(15) Uani 1 1 d . . . . .
H33A H 0.2474 0.4468 0.4812 0.062 Uiso 1 1 calc R U . . .
H33B H 0.1538 0.4786 0.5106 0.062 Uiso 1 1 calc R U . . .
H33C H 0.2437 0.4757 0.5828 0.062 Uiso 1 1 calc R U . . .
F11 F 0.3928(6) 0.4663(4) 0.7037(5) 0.139(2) Uani 1 1 d . . . . .
F7 F -0.0722(8) 0.5382(5) 0.6995(7) 0.181(4) Uani 1 1 d . . . B 1
B4 B 0.5342(6) 0.5242(4) 0.2262(5) 0.052(2) Uani 1 1 d . . . . .
B2 B 0.0036(7) 0.4931(4) 0.7314(5) 0.058(2) Uani 1 1 d D . . . .
F10 F 0.5143(6) 0.5211(5) 0.6781(5) 0.139(2) Uani 1 1 d . . . . .
B1 B 0.4853(7) 0.4791(4) 0.7272(5) 0.053(2) Uani 1 1 d . . . . .

loop_
_atom_site_aniso_label
_atom_site_aniso_U_11
_atom_site_aniso_U_22
_atom_site_aniso_U_33
_atom_site_aniso_U_23
_atom_site_aniso_U_13
_atom_site_aniso_U_12
P1 0.0158(7) 0.0175(6) 0.0215(5) 0.0023(4) 0.0024(4) 0.0009(5)
P3 0.0159(7) 0.0179(6) 0.0240(5) -0.0018(5) 0.0000(4) -0.0004(5)
P2 0.0154(7) 0.0171(6) 0.0209(5) 0.0016(4) 0.0013(4) 0.0009(5)
P4 0.0170(7) 0.0170(6) 0.0212(5) 0.0007(4) 0.0028(4) 0.0008(5)
O14 0.024(2) 0.026(2) 0.0387(18) -0.0063(15) 0.0044(15) -0.0013(16)
O6 0.023(2) 0.0175(18) 0.0342(17) -0.0012(13) 0.0021(14) 0.0039(15)
O15 0.023(2) 0.0219(18) 0.0328(16) 0.0080(14) 0.0048(14) -0.0012(15)
O3 0.017(2) 0.0224(19) 0.0450(19) 0.0020(15) 0.0119(15) -0.0018(15)
O13 0.027(2) 0.026(2) 0.0365(18) 0.0067(15) 0.0069(15) 0.0013(17)
O1 0.022(2) 0.0209(19) 0.0371(17) -0.0015(14) 0.0035(15) 0.0048(15)
O5 0.026(2) 0.0154(18) 0.0418(18) 0.0047(14) 0.0056(15) 0.0013(15)
O7 0.019(2) 0.0217(19) 0.0253(15) -0.0007(13) 0.0029(13) -0.0017(14)
O12 0.020(2) 0.0246(19) 0.0335(16) -0.0050(14) 0.0083(14) 0.0035(15)
O2 0.018(2) 0.0244(19) 0.0307(16) 0.0047(14) 0.0051(14) -0.0030(15)
O8 0.020(2) 0.025(2) 0.0426(18) -0.0025(15) 0.0088(15) 0.0039(16)
O4 0.020(2) 0.0194(18) 0.0255(15) 0.0013(13) 0.0050(13) 0.0010(14)
O10 0.024(2) 0.0194(19) 0.0388(18) 0.0073(14) -0.0057(15) -0.0052(16)
O11 0.018(2) 0.0242(19) 0.0273(16) 0.0039(13) 0.0006(13) 0.0023(15)
O9 0.021(2) 0.028(2) 0.0408(18) 0.0050(15) 0.0063(15) -0.0058(16)
N1 0.016(2) 0.019(2) 0.0242(17) 0.0005(15) 0.0024(15) -0.0023(17)
F13 0.073(3) 0.044(2) 0.0457(18) 0.0053(16) -0.0116(18) -0.018(2)
F15 0.059(3) 0.074(3) 0.0457(19) -0.0067(19) -0.0194(18) 0.016(2)
F14 0.043(3) 0.096(4) 0.051(2) 0.013(2) 0.0034(17) 0.003(2)
O16 0.023(2) 0.032(2) 0.0402(19) 0.0022(15) 0.0096(15) 0.0044(17)
N7 0.019(2) 0.017(2) 0.0244(17) 0.0024(15) 0.0017(15) -0.0004(17)
N3 0.015(2) 0.018(2) 0.0218(16) -0.0006(14) 0.0021(14) 0.0008(16)
F9 0.060(3) 0.096(4) 0.048(2) -0.003(2) -0.013(2) 0.002(3)
F16 0.079(4) 0.045(2) 0.069(2) 0.003(2) 0.030(2) -0.008(2)
F3 0.066(3) 0.051(2) 0.0495(19) -0.0093(17) -0.0159(19) 0.016(2)
N5 0.022(3) 0.018(2) 0.0281(18) -0.0028(16) -0.0015(16) 0.0032(18)
N6 0.014(2) 0.020(2) 0.0214(16) -0.0002(15) 0.0036(14) 0.0013(17)
N4 0.019(2) 0.018(2) 0.0246(17) -0.0020(15) 0.0021(15) -0.0003(17)
N2 0.014(2) 0.020(2) 0.0211(16) 0.0017(15) 0.0034(14) -0.0012(17)
F6 0.090(4) 0.105(4) 0.0456(19) 0.001(2) -0.0020(19) -0.019(3)
F4 0.069(4) 0.052(3) 0.112(4) -0.015(3) -0.014(3) -0.019(3)
N8 0.018(3) 0.018(2) 0.034(2) 0.0003(16) 0.0020(17) 0.0007(18)
C51 0.021(3) 0.017(2) 0.028(2) 0.0026(17) -0.0017(19) -0.003(2)
F1 0.062(3) 0.075(3) 0.077(3) -0.009(2) -0.020(2) 0.016(3)
C56 0.023(3) 0.023(3) 0.032(2) 0.004(2) 0.009(2) -0.001(2)
C12 0.021(3) 0.020(2) 0.026(2) -0.0001(18) 0.0042(19) 0.002(2)
F2 0.122(5) 0.118(5) 0.057(3) 0.005(3) 0.018(3) -0.030(4)
C9 0.015(3) 0.023(2) 0.0204(19) -0.0001(17) 0.0026(16) -0.002(2)
C5 0.019(3) 0.019(2) 0.026(2) -0.0034(18) 0.0011(18) 0.001(2)
C74 0.022(3) 0.023(3) 0.0213(19) -0.0009(17) 0.0025(18) 0.001(2)
C26 0.027(3) 0.025(3) 0.022(2) 0.0033(18) 0.0055(19) 0.003(2)
C14 0.019(3) 0.030(3) 0.029(2) 0.004(2) 0.0072(19) 0.004(2)
C61 0.018(3) 0.021(2) 0.022(2) -0.0012(18) -0.0009(18) 0.000(2)
F12 0.085(4) 0.115(5) 0.081(3) -0.009(3) 0.024(3) 0.028(4)
C62 0.024(3) 0.021(2) 0.024(2) 0.0007(18) 0.0027(19) 0.003(2)
C3 0.018(3) 0.019(2) 0.025(2) -0.0046(17) -0.0007(18) 0.001(2)
C41 0.017(3) 0.022(3) 0.023(2) -0.0017(18) 0.0002(17) 0.000(2)
C23 0.025(3) 0.018(3) 0.046(3) -0.002(2) 0.009(2) 0.002(2)
C31 0.019(3) 0.023(3) 0.029(2) 0.0008(19) -0.0011(19) 0.003(2)
C42 0.018(3) 0.024(3) 0.027(2) 0.0019(19) 0.0024(18) 0.000(2)
C8 0.020(3) 0.019(2) 0.028(2) -0.0007(18) 0.0057(18) 0.000(2)
C38 0.017(3) 0.023(3) 0.030(2) -0.0043(19) 0.0004(19) -0.001(2)
C43 0.018(3) 0.021(2) 0.027(2) 0.0033(18) -0.0007(18) -0.001(2)
F8 0.075(4) 0.157(6) 0.068(3) 0.028(3) 0.011(2) -0.058(4)
C37 0.022(3) 0.024(3) 0.027(2) 0.0051(19) -0.0042(19) 0.001(2)
C60 0.016(3) 0.022(3) 0.022(2) 0.0014(17) 0.0012(18) -0.003(2)
C40 0.030(3) 0.036(3) 0.023(2) 0.001(2) 0.006(2) 0.001(2)
C25 0.025(3) 0.021(3) 0.035(2) -0.006(2) 0.001(2) 0.001(2)
C44 0.019(3) 0.019(2) 0.025(2) 0.0009(17) 0.0058(18) 0.001(2)
C63 0.033(3) 0.038(3) 0.018(2) 0.0025(19) 0.0031(19) -0.002(2)
C68 0.022(3) 0.032(3) 0.023(2) -0.001(2) -0.0032(18) 0.004(2)
C1 0.022(3) 0.031(3) 0.025(2) -0.0051(19) -0.0064(19) 0.003(2)
C11 0.022(3) 0.028(3) 0.036(2) -0.007(2) 0.003(2) -0.002(2)
C50 0.027(3) 0.027(3) 0.032(2) 0.005(2) -0.006(2) -0.002(2)
C15 0.027(4) 0.046(4) 0.044(3) 0.010(3) 0.015(2) -0.004(3)
C65 0.015(3) 0.021(3) 0.030(2) -0.0002(19) 0.0018(19) 0.003(2)
C72 0.018(3) 0.026(3) 0.043(3) 0.000(2) -0.001(2) 0.003(2)
C53 0.027(3) 0.021(3) 0.038(3) 0.003(2) -0.001(2) -0.003(2)
C78 0.026(3) 0.027(3) 0.023(2) -0.0018(18) -0.0063(19) -0.001(2)
C71 0.022(3) 0.025(3) 0.034(2) 0.005(2) -0.005(2) 0.004(2)
C45 0.038(4) 0.029(3) 0.029(2) -0.007(2) 0.013(2) -0.005(2)
C46 0.031(3) 0.030(3) 0.026(2) 0.0066(19) 0.006(2) -0.002(2)
C77 0.018(3) 0.016(2) 0.0235(19) -0.0019(16) 0.0011(18) 0.0056(19)
C28 0.028(3) 0.037(3) 0.024(2) 0.002(2) 0.001(2) 0.004(2)
C13 0.024(3) 0.023(3) 0.024(2) 0.0030(17) 0.0065(18) 0.002(2)
C70 0.020(3) 0.021(3) 0.024(2) 0.0028(18) -0.0022(18) -0.001(2)
C64 0.023(3) 0.029(3) 0.039(3) 0.001(2) 0.007(2) 0.001(2)
C17 0.020(3) 0.026(3) 0.035(2) 0.001(2) 0.002(2) 0.006(2)
C49 0.024(3) 0.039(3) 0.022(2) 0.004(2) -0.0037(19) -0.006(2)
C75 0.018(3) 0.028(3) 0.025(2) -0.0010(19) 0.0050(19) 0.003(2)
C7 0.036(4) 0.035(3) 0.025(2) 0.004(2) 0.012(2) 0.005(3)
C69 0.026(3) 0.036(3) 0.023(2) 0.002(2) -0.0033(19) -0.001(2)
C27 0.019(3) 0.020(2) 0.025(2) -0.0031(18) 0.0029(18) 0.002(2)
C6 0.028(3) 0.033(3) 0.023(2) -0.0067(19) 0.0063(19) 0.004(2)
C29 0.024(3) 0.020(3) 0.028(2) -0.0011(18) 0.009(2) 0.002(2)
C10 0.030(3) 0.018(3) 0.046(3) 0.000(2) 0.003(2) -0.004(2)
C55 0.029(4) 0.035(3) 0.045(3) -0.001(2) 0.016(2) 0.002(3)
C4 0.026(3) 0.023(3) 0.050(3) -0.001(2) -0.003(2) 0.002(2)
C52 0.025(3) 0.029(3) 0.021(2) 0.0001(18) 0.0054(19) -0.002(2)
C47 0.034(4) 0.023(3) 0.052(3) 0.002(2) -0.005(3) -0.003(2)
C95 0.026(3) 0.018(3) 0.040(3) 0.000(2) 0.004(2) -0.006(2)
C59 0.015(3) 0.027(3) 0.041(3) -0.003(2) -0.003(2) -0.004(2)
C20 0.029(3) 0.042(3) 0.028(2) -0.001(2) -0.006(2) -0.001(3)
C57 0.024(3) 0.024(3) 0.025(2) 0.0020(18) -0.0020(19) 0.000(2)
C21 0.029(3) 0.029(3) 0.031(2) 0.007(2) 0.000(2) 0.005(2)
C34 0.026(3) 0.022(3) 0.036(2) 0.001(2) -0.010(2) -0.004(2)
C67 0.024(3) 0.023(3) 0.029(2) 0.0058(19) -0.0025(19) 0.002(2)
C2 0.014(3) 0.026(3) 0.054(3) -0.005(2) 0.000(2) 0.001(2)
C39 0.022(4) 0.036(3) 0.058(3) -0.006(3) 0.001(3) -0.006(3)
C36 0.041(4) 0.042(3) 0.024(2) 0.001(2) -0.008(2) 0.001(3)
C22 0.017(3) 0.016(2) 0.027(2) 0.0049(17) 0.0018(18) -0.001(2)
C32 0.030(4) 0.023(3) 0.066(4) 0.002(3) 0.006(3) 0.007(2)
C54 0.020(3) 0.032(3) 0.058(3) 0.007(3) -0.004(3) -0.009(2)
C18 0.022(3) 0.031(3) 0.032(2) 0.007(2) -0.001(2) 0.005(2)
C19 0.020(3) 0.026(3) 0.024(2) 0.0040(19) 0.0015(18) -0.001(2)
C24 0.033(4) 0.025(3) 0.067(4) -0.001(3) 0.011(3) -0.003(3)
C58 0.025(3) 0.039(3) 0.028(2) 0.002(2) -0.003(2) -0.002(2)
C16 0.028(4) 0.032(3) 0.056(3) 0.000(3) 0.007(3) 0.015(3)
C94 0.041(4) 0.019(3) 0.048(3) -0.005(2) 0.002(3) 0.010(2)
C48 0.021(3) 0.031(3) 0.047(3) 0.009(2) 0.005(2) 0.000(2)
C73 0.032(4) 0.027(3) 0.061(3) -0.004(3) 0.000(3) 0.012(3)
C76 0.027(3) 0.035(3) 0.033(2) -0.003(2) 0.011(2) -0.005(2)
C35 0.048(4) 0.038(3) 0.030(2) -0.013(2) -0.013(2) 0.004(3)
C66 0.031(4) 0.025(3) 0.045(3) -0.007(2) 0.008(2) 0.002(2)
C30 0.028(3) 0.032(3) 0.038(3) -0.003(2) 0.013(2) 0.008(2)
B3 0.034(4) 0.053(4) 0.031(3) 0.006(3) -0.006(3) -0.014(3)
F5A 0.067(5) 0.070(5) 0.037(3) -0.012(3) -0.005(3) -0.041(4)
F5B 0.090(4) 0.105(4) 0.0456(19) 0.001(2) -0.0020(19) -0.019(3)
F5C 0.090(4) 0.105(4) 0.0456(19) 0.001(2) -0.0020(19) -0.019(3)
C33 0.035(4) 0.023(3) 0.065(4) -0.001(3) -0.001(3) -0.006(3)
F11 0.136(5) 0.183(7) 0.095(3) 0.033(4) -0.032(3) -0.035(5)
F7 0.216(11) 0.149(9) 0.174(8) -0.066(7) -0.038(7) 0.059(9)
B4 0.055(6) 0.053(5) 0.045(4) 0.000(3) -0.023(4) 0.007(4)
B2 0.067(5) 0.070(5) 0.037(3) -0.012(3) -0.005(3) -0.041(4)
F10 0.136(5) 0.183(7) 0.095(3) 0.033(4) -0.032(3) -0.035(5)
B1 0.059(6) 0.059(5) 0.040(3) 0.007(3) -0.002(4) 0.016(4)

loop_
_atom_type_symbol
_atom_type_description
_atom_type_scat_dispersion_real
_atom_type_scat_dispersion_imag
_atom_type_scat_source
C C 0.0181 0.0091 'International Tables Vol C Tables 4.2.6.8 and 6.1.1.4'
H H 0.0000 0.0000 'International Tables Vol C Tables 4.2.6.8 and 6.1.1.4'
N N 0.0311 0.0180 'International Tables Vol C Tables 4.2.6.8 and 6.1.1.4'
O O 0.0492 0.0322 'International Tables Vol C Tables 4.2.6.8 and 6.1.1.4'
P P 0.2955 0.4335 'International Tables Vol C Tables 4.2.6.8 and 6.1.1.4'
F F 0.0727 0.0534 'International Tables Vol C Tables 4.2.6.8 and 6.1.1.4'
B B 0.0090 0.0039 'International Tables Vol C Tables 4.2.6.8 and 6.1.1.4'

loop_
_geom_angle_atom_site_label_1
_geom_angle_atom_site_label_2
_geom_angle_atom_site_label_3
_geom_angle
O13 P1 N2 109.4(2)
O13 P1 C19 115.5(2)
N2 P1 C19 109.5(2)
O13 P1 C12 115.7(2)
N2 P1 C12 107.9(2)
C19 P1 C12 98.2(2)
O14 P3 N6 108.7(2)
O14 P3 C57 116.2(2)
N6 P3 C57 109.9(2)
O14 P3 C51 115.7(2)
N6 P3 C51 108.3(2)
C57 P3 C51 97.6(2)
O15 P2 N3 110.3(2)
O15 P2 C70 115.7(2)
N3 P2 C70 110.1(2)
O15 P2 C77 115.5(2)
N3 P2 C77 106.5(2)
C70 P2 C77 97.8(2)
O12 P4 N7 110.3(2)
O12 P4 C27 115.8(2)
N7 P4 C27 109.7(2)
O12 P4 C22 115.8(2)
N7 P4 C22 106.4(2)
C27 P4 C22 97.9(2)
C72 O6 C77 115.0(4)
C29 O3 C23 112.6(4)
C17 O1 C12 116.0(4)
C23 O5 C22 116.0(4)
C70 O7 C75 115.7(4)
C14 O2 C19 116.0(4)
C75 O8 C72 111.7(4)
C29 O4 C27 115.7(4)
C53 O10 C51 116.6(4)
C57 O11 C56 116.1(4)
C56 O9 C53 112.5(4)
C9 N1 C10 118.6(4)
C9 N1 C5 120.6(4)
C10 N1 C5 120.6(4)
C17 O16 C14 111.6(4)
C31 N7 C37 115.7(4)
C31 N7 P4 125.9(4)
C37 N7 P4 118.2(3)
C60 N3 C61 115.8(4)
C60 N3 P2 125.4(4)
C61 N3 P2 118.3(3)
C41 N5 C94 118.8(5)
C41 N5 C42 120.8(4)
C94 N5 C42 120.3(5)
C41 N6 C44 117.4(4)
C41 N6 P3 125.7(4)
C44 N6 P3 116.6(3)
C60 N4 C95 118.9(4)
C60 N4 C65 122.0(4)
C95 N4 C65 119.0(4)
C9 N2 C8 117.2(4)
C9 N2 P1 126.0(4)
C8 N2 P1 116.6(3)
C31 N8 C32 119.2(5)
C31 N8 C34 121.5(5)
C32 N8 C34 119.1(5)
O10 C51 C50 107.4(4)
O10 C51 C52 108.1(4)
C50 C51 C52 113.8(4)
O10 C51 P3 104.4(3)
C50 C51 P3 112.3(4)
C52 C51 P3 110.2(3)
O9 C56 O11 109.7(4)
O9 C56 C52 109.2(4)
O11 C56 C52 110.9(4)
O9 C56 C55 107.7(5)
O11 C56 C55 105.3(4)
C52 C56 C55 114.1(5)
O1 C12 C11 107.6(4)
O1 C12 C13 107.7(4)
C11 C12 C13 113.4(4)
O1 C12 P1 104.0(3)
C11 C12 P1 113.1(4)
C13 C12 P1 110.4(3)
N1 C9 N2 123.0(5)
N1 C9 H9 118.5
N2 C9 H9 118.5
C4 C5 N1 110.5(4)
C4 C5 C6 114.0(4)
N1 C5 C6 106.8(4)
C4 C5 C3 115.3(4)
N1 C5 C3 105.6(4)
C6 C5 C3 103.8(4)
C77 C74 C75 110.1(4)
C77 C74 H74A 109.6
C75 C74 H74A 109.6
C77 C74 H74B 109.6
C75 C74 H74B 109.6
H74A C74 H74B 108.2
C29 C26 C22 110.6(4)
C29 C26 H26A 109.5
C22 C26 H26A 109.5
C29 C26 H26B 109.5
C22 C26 H26B 109.5
H26A C26 H26B 108.1
O16 C14 O2 110.9(4)
O16 C14 C15 106.6(5)
O2 C14 C15 107.1(5)
O16 C14 C13 107.9(4)
O2 C14 C13 111.1(4)
C15 C14 C13 113.1(4)
N3 C61 C62 107.7(4)
N3 C61 C68 109.7(4)
C62 C61 C68 103.9(4)
N3 C61 H61 111.7
C62 C61 H61 111.7
C68 C61 H61 111.7
C63 C62 C61 115.1(4)
C63 C62 C64 108.3(4)
C61 C62 C64 108.5(4)
C63 C62 C65 113.6(4)
C61 C62 C65 99.0(4)
C64 C62 C65 112.1(4)
C2 C3 C1 107.8(4)
C2 C3 C8 108.8(4)
C1 C3 C8 115.5(4)
C2 C3 C5 111.7(4)
C1 C3 C5 113.9(4)
C8 C3 C5 99.0(4)
N5 C41 N6 122.4(5)
N5 C41 H41 118.8
N6 C41 H41 118.8
O3 C23 O5 110.3(4)
O3 C23 C24 107.7(5)
O5 C23 C24 106.2(5)
O3 C23 C25 106.8(4)
O5 C23 C25 112.7(5)
C24 C23 C25 113.1(5)
N8 C31 N7 123.2(5)
N8 C31 H31 118.4
N7 C31 H31 118.4
N5 C42 C47 110.8(4)
N5 C42 C46 106.4(4)
C47 C42 C46 113.8(4)
N5 C42 C43 106.2(4)
C47 C42 C43 115.1(4)
C46 C42 C43 103.8(4)
N2 C8 C7 109.0(4)
N2 C8 C3 108.4(4)
C7 C8 C3 104.0(4)
N2 C8 H8 111.7
C7 C8 H8 111.7
C3 C8 H8 111.7
C37 C38 C40 114.7(4)
C37 C38 C39 109.0(4)
C40 C38 C39 108.5(5)
C37 C38 C34 99.9(4)
C40 C38 C34 113.1(4)
C39 C38 C34 111.4(4)
C49 C43 C44 114.9(4)
C49 C43 C48 107.7(4)
C44 C43 C48 108.4(4)
C49 C43 C42 114.9(4)
C44 C43 C42 98.6(4)
C48 C43 C42 112.0(4)
N7 C37 C38 108.5(4)
N7 C37 C36 108.9(4)
C38 C37 C36 103.2(4)
N7 C37 H37 111.9
C38 C37 H37 111.9
C36 C37 H37 111.9
N4 C60 N3 122.2(5)
N4 C60 H60 118.9
N3 C60 H60 118.9
C38 C40 H40A 109.5
C38 C40 H40B 109.5
H40A C40 H40B 109.5
C38 C40 H40C 109.5
H40A C40 H40C 109.5
H40B C40 H40C 109.5
C23 C25 C27 110.3(4)
C23 C25 H25A 109.6
C27 C25 H25A 109.6
C23 C25 H25B 109.6
C27 C25 H25B 109.6
H25A C25 H25B 108.1
N6 C44 C45 108.5(4)
N6 C44 C43 108.5(4)
C45 C44 C43 104.6(4)
N6 C44 H44 111.7
C45 C44 H44 111.7
C43 C44 H44 111.7
C62 C63 H63A 109.5
C62 C63 H63B 109.5
H63A C63 H63B 109.5
C62 C63 H63C 109.5
H63A C63 H63C 109.5
H63B C63 H63C 109.5
C61 C68 C67 106.0(4)
C61 C68 H68A 110.5
C67 C68 H68A 110.5
C61 C68 H68B 110.5
C67 C68 H68B 110.5
H68A C68 H68B 108.7
C3 C1 H1A 109.5
C3 C1 H1B 109.5
H1A C1 H1B 109.5
C3 C1 H1C 109.5
H1A C1 H1C 109.5
H1B C1 H1C 109.5
C12 C11 H11A 109.5
C12 C11 H11B 109.5
H11A C11 H11B 109.5
C12 C11 H11C 109.5
H11A C11 H11C 109.5
H11B C11 H11C 109.5
C51 C50 H50A 109.5
C51 C50 H50B 109.5
H50A C50 H50B 109.5
C51 C50 H50C 109.5
H50A C50 H50C 109.5
H50B C50 H50C 109.5
C14 C15 H15A 109.5
C14 C15 H15B 109.5
H15A C15 H15B 109.5
C14 C15 H15C 109.5
H15A C15 H15C 109.5
H15B C15 H15C 109.5
C66 C65 N4 110.0(4)
C66 C65 C67 114.8(4)
N4 C65 C67 105.6(4)
C66 C65 C62 115.2(4)
N4 C65 C62 107.0(4)
C67 C65 C62 103.4(4)
O8 C72 O6 110.7(4)
O8 C72 C73 107.3(5)
O6 C72 C73 105.4(5)
O8 C72 C71 107.8(5)
O6 C72 C71 112.6(5)
C73 C72 C71 113.0(5)
O9 C53 O10 110.5(4)
O9 C53 C54 108.0(5)
O10 C53 C54 106.1(4)
O9 C53 C59 107.2(4)
O10 C53 C59 111.5(5)
C54 C53 C59 113.5(5)
C77 C78 H78A 109.5
C77 C78 H78B 109.5
H78A C78 H78B 109.5
C77 C78 H78C 109.5
H78A C78 H78C 109.5
H78B C78 H78C 109.5
C72 C71 C70 110.3(4)
C72 C71 H71A 109.6
C70 C71 H71A 109.6
C72 C71 H71B 109.6
C70 C71 H71B 109.6
H71A C71 H71B 108.1
C44 C45 C46 104.7(4)
C44 C45 H45A 110.8
C46 C45 H45A 110.8
C44 C45 H45B 110.8
C46 C45 H45B 110.8
H45A C45 H45B 108.9
C42 C46 C45 105.1(4)
C42 C46 H46A 110.7
C45 C46 H46A 110.7
C42 C46 H46B 110.7
C45 C46 H46B 110.7
H46A C46 H46B 108.8
O6 C77 C78 106.5(4)
O6 C77 C74 109.0(4)
C78 C77 C74 113.2(4)
O6 C77 P2 105.3(3)
C78 C77 P2 112.6(4)
C74 C77 P2 109.8(3)
C27 C28 H28A 109.5
C27 C28 H28B 109.5
H28A C28 H28B 109.5
C27 C28 H28C 109.5
H28A C28 H28C 109.5
H28B C28 H28C 109.5
C14 C13 C12 110.7(4)
C14 C13 H13A 109.5
C12 C13 H13A 109.5
C14 C13 H13B 109.5
C12 C13 H13B 109.5
H13A C13 H13B 108.1
O7 C70 C69 107.4(4)
O7 C70 C71 109.2(4)
C69 C70 C71 112.0(4)
O7 C70 P2 110.1(3)
C69 C70 P2 114.9(4)
C71 C70 P2 103.2(4)
C62 C64 H64A 109.5
C62 C64 H64B 109.5
H64A C64 H64B 109.5
C62 C64 H64C 109.5
H64A C64 H64C 109.5
H64B C64 H64C 109.5
O16 C17 O1 111.4(4)
O16 C17 C18 107.6(5)
O1 C17 C18 112.9(5)
O16 C17 C16 106.9(5)
O1 C17 C16 105.6(5)
C18 C17 C16 112.4(5)
C43 C49 H49A 109.5
C43 C49 H49B 109.5
H49A C49 H49B 109.5
C43 C49 H49C 109.5
H49A C49 H49C 109.5
H49B C49 H49C 109.5
O8 C75 O7 110.8(4)
O8 C75 C76 108.0(4)
O7 C75 C76 105.9(4)
O8 C75 C74 108.9(4)
O7 C75 C74 110.9(4)
C76 C75 C74 112.3(4)
C8 C7 C6 105.1(4)
C8 C7 H7A 110.7
C6 C7 H7A 110.7
C8 C7 H7B 110.7
C6 C7 H7B 110.7
H7A C7 H7B 108.8
C70 C69 H69A 109.5
C70 C69 H69B 109.5
H69A C69 H69B 109.5
C70 C69 H69C 109.5
H69A C69 H69C 109.5
H69B C69 H69C 109.5
O4 C27 C28 107.6(4)
O4 C27 C25 108.8(4)
C28 C27 C25 111.1(4)
O4 C27 P4 110.0(3)
C28 C27 P4 115.0(4)
C25 C27 P4 104.3(4)
C5 C6 C7 104.8(4)
C5 C6 H6A 110.8
C7 C6 H6A 110.8
C5 C6 H6B 110.8
C7 C6 H6B 110.8
H6A C6 H6B 108.9
O3 C29 O4 110.5(4)
O3 C29 C30 107.1(5)
O4 C29 C30 106.6(4)
O3 C29 C26 108.3(4)
O4 C29 C26 111.3(4)
C30 C29 C26 113.0(4)
N1 C10 H10A 109.5
N1 C10 H10B 109.5
H10A C10 H10B 109.5
N1 C10 H10C 109.5
H10A C10 H10C 109.5
H10B C10 H10C 109.5
C56 C55 H55A 109.5
C56 C55 H55B 109.5
H55A C55 H55B 109.5
C56 C55 H55C 109.5
H55A C55 H55C 109.5
H55B C55 H55C 109.5
C5 C4 H4A 109.5
C5 C4 H4B 109.5
H4A C4 H4B 109.5
C5 C4 H4C 109.5
H4A C4 H4C 109.5
H4B C4 H4C 109.5
C56 C52 C51 110.8(4)
C56 C52 H52A 109.5
C51 C52 H52A 109.5
C56 C52 H52B 109.5
C51 C52 H52B 109.5
H52A C52 H52B 108.1
C42 C47 H47A 109.5
C42 C47 H47B 109.5
H47A C47 H47B 109.5
C42 C47 H47C 109.5
H47A C47 H47C 109.5
H47B C47 H47C 109.5
N4 C95 H95A 109.5
N4 C95 H95B 109.5
H95A C95 H95B 109.5
N4 C95 H95C 109.5
H95A C95 H95C 109.5
H95B C95 H95C 109.5
C53 C59 C57 110.3(4)
C53 C59 H59A 109.6
C57 C59 H59A 109.6
C53 C59 H59B 109.6
C57 C59 H59B 109.6
H59A C59 H59B 108.1
C19 C20 H20A 109.5
C19 C20 H20B 109.5
H20A C20 H20B 109.5
C19 C20 H20C 109.5
H20A C20 H20C 109.5
H20B C20 H20C 109.5
O11 C57 C58 107.2(4)
O11 C57 C59 109.6(4)
C58 C57 C59 112.6(4)
O11 C57 P3 109.9(3)
C58 C57 P3 113.9(4)
C59 C57 P3 103.7(4)
C22 C21 H21A 109.5
C22 C21 H21B 109.5
H21A C21 H21B 109.5
C22 C21 H21C 109.5
H21A C21 H21C 109.5
H21B C21 H21C 109.5
C33 C34 N8 110.3(5)
C33 C34 C35 115.5(5)
N8 C34 C35 104.5(5)
C33 C34 C38 115.4(5)
N8 C34 C38 106.8(4)
C35 C34 C38 103.5(4)
C65 C67 C68 103.5(4)
C65 C67 H67A 111.1
C68 C67 H67A 111.1
C65 C67 H67B 111.1
C68 C67 H67B 111.1
H67A C67 H67B 109.0
C3 C2 H2A 109.5
C3 C2 H2B 109.5
H2A C2 H2B 109.5
C3 C2 H2C 109.5
H2A C2 H2C 109.5
H2B C2 H2C 109.5
C38 C39 H39A 109.5
C38 C39 H39B 109.5
H39A C39 H39B 109.5
C38 C39 H39C 109.5
H39A C39 H39C 109.5
H39B C39 H39C 109.5
C35 C36 C37 106.1(4)
C35 C36 H36A 110.5
C37 C36 H36A 110.5
C35 C36 H36B 110.5
C37 C36 H36B 110.5
H36A C36 H36B 108.7
O5 C22 C21 106.6(4)
O5 C22 C26 108.9(4)
C21 C22 C26 113.2(4)
O5 C22 P4 104.8(3)
C21 C22 P4 113.5(4)
C26 C22 P4 109.4(3)
N8 C32 H32A 109.5
N8 C32 H32B 109.5
H32A C32 H32B 109.5
N8 C32 H32C 109.5
H32A C32 H32C 109.5
H32B C32 H32C 109.5
C53 C54 H54A 109.5
C53 C54 H54B 109.5
H54A C54 H54B 109.5
C53 C54 H54C 109.5
H54A C54 H54C 109.5
H54B C54 H54C 109.5
C17 C18 C19 110.2(4)
C17 C18 H18A 109.6
C19 C18 H18A 109.6
C17 C18 H18B 109.6
C19 C18 H18B 109.6
H18A C18 H18B 108.1
O2 C19 C20 107.0(4)
O2 C19 C18 108.2(4)
C20 C19 C18 113.1(4)
O2 C19 P1 109.7(3)
C20 C19 P1 114.6(4)
C18 C19 P1 104.2(4)
C23 C24 H24A 109.5
C23 C24 H24B 109.5
H24A C24 H24B 109.5
C23 C24 H24C 109.5
H24A C24 H24C 109.5
H24B C24 H24C 109.5
C57 C58 H58A 109.5
C57 C58 H58B 109.5
H58A C58 H58B 109.5
C57 C58 H58C 109.5
H58A C58 H58C 109.5
H58B C58 H58C 109.5
C17 C16 H16A 109.5
C17 C16 H16B 109.5
H16A C16 H16B 109.5
C17 C16 H16C 109.5
H16A C16 H16C 109.5
H16B C16 H16C 109.5
N5 C94 H94A 109.5
N5 C94 H94B 109.5
H94A C94 H94B 109.5
N5 C94 H94C 109.5
H94A C94 H94C 109.5
H94B C94 H94C 109.5
C43 C48 H48A 109.5
C43 C48 H48B 109.5
H48A C48 H48B 109.5
C43 C48 H48C 109.5
H48A C48 H48C 109.5
H48B C48 H48C 109.5
C72 C73 H73A 109.5
C72 C73 H73B 109.5
H73A C73 H73B 109.5
C72 C73 H73C 109.5
H73A C73 H73C 109.5
H73B C73 H73C 109.5
C75 C76 H76A 109.5
C75 C76 H76B 109.5
H76A C76 H76B 109.5
C75 C76 H76C 109.5
H76A C76 H76C 109.5
H76B C76 H76C 109.5
C36 C35 C34 104.0(4)
C36 C35 H35A 111.0
C34 C35 H35A 111.0
C36 C35 H35B 111.0
C34 C35 H35B 111.0
H35A C35 H35B 109.0
C65 C66 H66A 109.5
C65 C66 H66B 109.5
H66A C66 H66B 109.5
C65 C66 H66C 109.5
H66A C66 H66C 109.5
H66B C66 H66C 109.5
C29 C30 H30A 109.5
C29 C30 H30B 109.5
H30A C30 H30B 109.5
C29 C30 H30C 109.5
H30A C30 H30C 109.5
H30B C30 H30C 109.5
F15 B3 F16 112.8(6)
F15 B3 F13 108.9(6)
F16 B3 F13 108.6(5)
F15 B3 F14 108.4(5)
F16 B3 F14 107.7(6)
F13 B3 F14 110.5(5)
C34 C33 H33A 109.5
C34 C33 H33B 109.5
H33A C33 H33B 109.5
C34 C33 H33C 109.5
H33A C33 H33C 109.5
H33B C33 H33C 109.5
F3 B4 F4 112.5(5)
F3 B4 F2 111.1(7)
F4 B4 F2 117.0(8)
F3 B4 F1 106.7(7)
F4 B4 F1 104.8(7)
F2 B4 F1 103.6(5)
F8 B2 F5A 121.5(8)
F8 B2 F6 109.3(7)
F5A B2 F6 121.1(8)
F5B B2 F6 162.5(19)
F6 B2 F5C 95.5(8)
F8 B2 F7 114.0(9)
F5A B2 F7 92.8(10)
F6 B2 F7 92.1(7)
F10 B1 F9 125.2(9)
F10 B1 F11 111.4(8)
F9 B1 F11 108.6(7)
F10 B1 F12 101.0(8)
F9 B1 F12 105.5(7)
F11 B1 F12 102.2(9)

loop_
_geom_bond_atom_site_label_1
_geom_bond_atom_site_label_2
_geom_bond_distance
P1 O13 1.470(4)
P1 N2 1.717(4)
P1 C19 1.834(5)
P1 C12 1.840(5)
P3 O14 1.473(4)
P3 N6 1.721(4)
P3 C57 1.832(6)
P3 C51 1.842(5)
P2 O15 1.479(4)
P2 N3 1.712(4)
P2 C70 1.837(5)
P2 C77 1.839(5)
P4 O12 1.476(4)
P4 N7 1.717(4)
P4 C27 1.834(5)
P4 C22 1.836(5)
O6 C72 1.436(7)
O6 C77 1.452(6)
O3 C29 1.419(7)
O3 C23 1.431(7)
O1 C17 1.421(7)
O1 C12 1.463(6)
O5 C23 1.431(7)
O5 C22 1.446(6)
O7 C70 1.446(6)
O7 C75 1.446(6)
O2 C14 1.438(6)
O2 C19 1.462(6)
O8 C75 1.417(7)
O8 C72 1.429(7)
O4 C29 1.440(6)
O4 C27 1.450(6)
O10 C53 1.433(7)
O10 C51 1.452(6)
O11 C57 1.446(6)
O11 C56 1.449(6)
O9 C56 1.427(7)
O9 C53 1.432(7)
N1 C9 1.302(7)
N1 C10 1.471(7)
N1 C5 1.510(7)
F13 B3 1.412(9)
F15 B3 1.356(7)
F14 B3 1.421(9)
O16 C17 1.420(7)
O16 C14 1.429(7)
N7 C31 1.353(7)
N7 C37 1.484(7)
N3 C60 1.349(7)
N3 C61 1.493(7)
F9 B1 1.349(8)
F16 B3 1.363(8)
F3 B4 1.326(9)
N5 C41 1.305(7)
N5 C94 1.468(7)
N5 C42 1.507(7)
N6 C41 1.344(7)
N6 C44 1.499(7)
N4 C60 1.306(7)
N4 C95 1.465(7)
N4 C65 1.514(7)
N2 C9 1.341(7)
N2 C8 1.498(7)
F6 B2 1.354(9)
F4 B4 1.358(10)
N8 C31 1.292(7)
N8 C32 1.456(7)
N8 C34 1.517(7)
C51 C50 1.506(7)
C51 C52 1.535(7)
F1 B4 1.436(10)
C56 C52 1.506(7)
C56 C55 1.509(8)
C12 C11 1.493(7)
C12 C13 1.533(7)
F2 B4 1.383(10)
C9 H9 0.9500
C5 C4 1.507(7)
C5 C6 1.544(6)
C5 C3 1.551(7)
C74 C77 1.522(7)
C74 C75 1.531(7)
C74 H74A 0.9900
C74 H74B 0.9900
C26 C29 1.518(7)
C26 C22 1.531(7)
C26 H26A 0.9900
C26 H26B 0.9900
C14 C15 1.500(8)
C14 C13 1.530(7)
C61 C62 1.528(6)
C61 C68 1.547(6)
C61 H61 1.0000
F12 B1 1.387(11)
C62 C63 1.523(6)
C62 C64 1.538(8)
C62 C65 1.548(7)
C3 C2 1.524(8)
C3 C1 1.528(6)
C3 C8 1.532(7)
C41 H41 0.9500
C23 C24 1.503(8)
C23 C25 1.525(8)
C31 H31 0.9500
C42 C47 1.516(8)
C42 C46 1.539(6)
C42 C43 1.551(7)
C8 C7 1.528(6)
C8 H8 1.0000
C38 C37 1.515(7)
C38 C40 1.518(6)
C38 C39 1.547(8)
C38 C34 1.548(7)
C43 C49 1.527(6)
C43 C44 1.530(7)
C43 C48 1.535(8)
F8 B2 1.320(10)
C37 C36 1.563(6)
C37 H37 1.0000
C60 H60 0.9500
C40 H40A 0.9800
C40 H40B 0.9800
C40 H40C 0.9800
C25 C27 1.538(7)
C25 H25A 0.9900
C25 H25B 0.9900
C44 C45 1.527(6)
C44 H44 1.0000
C63 H63A 0.9800
C63 H63B 0.9800
C63 H63C 0.9800
C68 C67 1.548(7)
C68 H68A 0.9900
C68 H68B 0.9900
C1 H1A 0.9800
C1 H1B 0.9800
C1 H1C 0.9800
C11 H11A 0.9800
C11 H11B 0.9800
C11 H11C 0.9800
C50 H50A 0.9800
C50 H50B 0.9800
C50 H50C 0.9800
C15 H15A 0.9800
C15 H15B 0.9800
C15 H15C 0.9800
C65 C66 1.513(7)
C65 C67 1.533(6)
C72 C73 1.519(8)
C72 C71 1.524(7)
C53 C54 1.498(8)
C53 C59 1.528(7)
C78 C77 1.511(7)
C78 H78A 0.9800
C78 H78B 0.9800
C78 H78C 0.9800
C71 C70 1.543(7)
C71 H71A 0.9900
C71 H71B 0.9900
C45 C46 1.548(8)
C45 H45A 0.9900
C45 H45B 0.9900
C46 H46A 0.9900
C46 H46B 0.9900
C28 C27 1.519(7)
C28 H28A 0.9800
C28 H28B 0.9800
C28 H28C 0.9800
C13 H13A 0.9900
C13 H13B 0.9900
C70 C69 1.515(6)
C64 H64A 0.9800
C64 H64B 0.9800
C64 H64C 0.9800
C17 C18 1.517(7)
C17 C16 1.523(8)
C49 H49A 0.9800
C49 H49B 0.9800
C49 H49C 0.9800
C75 C76 1.508(8)
C7 C6 1.551(8)
C7 H7A 0.9900
C7 H7B 0.9900
C69 H69A 0.9800
C69 H69B 0.9800
C69 H69C 0.9800
C6 H6A 0.9900
C6 H6B 0.9900
C29 C30 1.502(7)
C10 H10A 0.9800
C10 H10B 0.9800
C10 H10C 0.9800
C55 H55A 0.9800
C55 H55B 0.9800
C55 H55C 0.9800
C4 H4A 0.9800
C4 H4B 0.9800
C4 H4C 0.9800
C52 H52A 0.9900
C52 H52B 0.9900
C47 H47A 0.9800
C47 H47B 0.9800
C47 H47C 0.9800
C95 H95A 0.9800
C95 H95B 0.9800
C95 H95C 0.9800
C59 C57 1.540(8)
C59 H59A 0.9900
C59 H59B 0.9900
C20 C19 1.507(7)
C20 H20A 0.9800
C20 H20B 0.9800
C20 H20C 0.9800
C57 C58 1.513(6)
C21 C22 1.507(7)
C21 H21A 0.9800
C21 H21B 0.9800
C21 H21C 0.9800
C34 C33 1.514(8)
C34 C35 1.540(7)
C67 H67A 0.9900
C67 H67B 0.9900
C2 H2A 0.9800
C2 H2B 0.9800
C2 H2C 0.9800
C39 H39A 0.9800
C39 H39B 0.9800
C39 H39C 0.9800
C36 C35 1.539(9)
C36 H36A 0.9900
C36 H36B 0.9900
C32 H32A 0.9800
C32 H32B 0.9800
C32 H32C 0.9800
C54 H54A 0.9800
C54 H54B 0.9800
C54 H54C 0.9800
C18 C19 1.545(8)
C18 H18A 0.9900
C18 H18B 0.9900
C24 H24A 0.9800
C24 H24B 0.9800
C24 H24C 0.9800
C58 H58A 0.9800
C58 H58B 0.9800
C58 H58C 0.9800
C16 H16A 0.9800
C16 H16B 0.9800
C16 H16C 0.9800
C94 H94A 0.9800
C94 H94B 0.9800
C94 H94C 0.9800
C48 H48A 0.9800
C48 H48B 0.9800
C48 H48C 0.9800
C73 H73A 0.9800
C73 H73B 0.9800
C73 H73C 0.9800
C76 H76A 0.9800
C76 H76B 0.9800
C76 H76C 0.9800
C35 H35A 0.9900
C35 H35B 0.9900
C66 H66A 0.9800
C66 H66B 0.9800
C66 H66C 0.9800
C30 H30A 0.9800
C30 H30B 0.9800
C30 H30C 0.9800
F5A B2 1.342(11)
F5B B2 1.352(14)
F5C B2 1.365(11)
C33 H33A 0.9800
C33 H33B 0.9800
C33 H33C 0.9800
F11 B1 1.374(12)
F7 B2 1.559(14)
F10 B1 1.289(12)
